data_4322141
loop_
_publ_author_name
'F. Albert Cotton'
'Evgeny V. Dikarev'
'Marina A. Petrukhina'

_publ_section_title
;
 Mixed Chloride/Phosphine Complexes of the Dirhenium Core. 5. Reduction or
 Disproportionation at the Re26+ Unit in Reactions with Tertiary
 Phosphines in Different Solvents
;
_journal_name_full 'Inorganic Chemistry'
_journal_page_first 3384
_journal_page_last 3389
_journal_paper_doi 10.1021/ic990114f
_journal_volume 38
_journal_year 1999
_chemical_compound_source synthesized
_chemical_formula_analytical 'not measured'
_chemical_formula_moiety 'Re Cl4 (P (C2 H5)3)2'
_chemical_formula_structural trans-ReCl4(PEt3)2
_chemical_formula_sum 'C12 H30 Cl4 P2 Re'
_chemical_formula_weight 564.30
_chemical_melting_point ?
_chemical_name_systematic
; 
 trans-Tetrachloro-bis(triethylphosphine)-rhenium (IV)
;
_space_group_IT_number 61
_symmetry_cell_setting orthorhombic
_symmetry_space_group_name_Hall '-P 2ac 2ab'
_symmetry_space_group_name_H-M 'P b c a'
_atom_sites_solution_hydrogens geom
_atom_sites_solution_primary direct
_atom_sites_solution_secondary difmap
_audit_creation_method SHELXL
_cell_angle_alpha 90.00
_cell_angle_beta 90.00
_cell_angle_gamma 90.00
_cell_formula_units_Z 4
_cell_length_a 12.876(2)
_cell_length_b 12.1351(7)
_cell_length_c 13.2125(7)
_cell_measurement_reflns_used 236
_cell_measurement_temperature 213(2)
_cell_measurement_theta_max 20.8
_cell_measurement_theta_min 9.05
_cell_volume 2064.5(4)
_computing_cell_refinement 'MADNES (Enraf-Nonius, 1989)'
_computing_data_collection 'MADNES (Enraf-Nonius, 1989)'
_computing_data_reduction 'PROCOR (Kabsch, 1988)'
_computing_molecular_graphics 'SHELXTL V.5 (Siemens, 1994)'
_computing_publication_material CIFTAB
_computing_structure_refinement 'SHELXL-93 (Sheldrick, 1993)'
_computing_structure_solution 'SHELXTL V.5 (Siemens, 1994)'
_diffrn_ambient_temperature 213(2)
_diffrn_measurement_device 'Nonius FAST area detector'
_diffrn_measurement_method 'Ellipsoid-mask fitting'
_diffrn_radiation_monochromator graphite
_diffrn_radiation_source 'fine-focus sealed tube'
_diffrn_radiation_type MoK\a
_diffrn_radiation_wavelength 0.71073
_diffrn_reflns_av_R_equivalents 0.0926
_diffrn_reflns_av_sigmaI/netI 0.0410
_diffrn_reflns_limit_h_max 13
_diffrn_reflns_limit_h_min -13
_diffrn_reflns_limit_k_max 13
_diffrn_reflns_limit_k_min -13
_diffrn_reflns_limit_l_max 14
_diffrn_reflns_limit_l_min -13
_diffrn_reflns_number 8699
_diffrn_reflns_theta_max 22.49
_diffrn_reflns_theta_min 2.77
_diffrn_standards_number 'none (area detector data)'
_exptl_absorpt_coefficient_mu 6.547
_exptl_absorpt_correction_type none
_exptl_crystal_colour red
_exptl_crystal_density_diffrn 1.816
_exptl_crystal_density_meas ?
_exptl_crystal_density_method none
_exptl_crystal_description plate-shaped
_exptl_crystal_F_000 1100
_exptl_crystal_size_max 0.15
_exptl_crystal_size_mid 0.15
_exptl_crystal_size_min 0.05
_refine_diff_density_max 1.245
_refine_diff_density_min -1.007
_refine_diff_density_rms 0.117
_refine_ls_extinction_coef noref
_refine_ls_extinction_method none
_refine_ls_goodness_of_fit_all 1.092
_refine_ls_goodness_of_fit_obs 1.126
_refine_ls_hydrogen_treatment allref
_refine_ls_matrix_type full
_refine_ls_number_parameters 148
_refine_ls_number_reflns 1343
_refine_ls_number_restraints 0
_refine_ls_restrained_S_all 1.092
_refine_ls_restrained_S_obs 1.126
_refine_ls_R_factor_all 0.0401
_refine_ls_R_factor_obs 0.0333
_refine_ls_shift/esd_max 0.000
_refine_ls_shift/esd_mean 0.000
_refine_ls_structure_factor_coef Fsqd
_refine_ls_weighting_details 'w=1/[\s^2^(Fo^2^)+(0.0290P)^2^+10.4491P] where P=(Fo^2^+2Fc^2^)/3'
_refine_ls_weighting_scheme calc
_refine_ls_wR_factor_all 0.0870
_refine_ls_wR_factor_obs 0.0817
_reflns_number_observed 1139
_reflns_number_total 1343
_reflns_observed_criterion >2sigma(I)
_cod_data_source_file ic990114f_3.cif
_cod_data_source_block trans-ReCl4(PEt3)2
_cod_depositor_comments
;
The following automatic conversions were performed:

'_chemical_melting_point' value 'not measured' was changed to '?' -
the value is undefined or not given.

Automatic conversion script
Id: cif_fix_values 1673 2011-04-08 12:14:43Z adriana 

The following automatic conversions were performed:

'_exptl_crystal_density_meas' value 'not measured' was changed to '?'
- the value is perceived as not measured.

Automatic conversion script
Id: cif_fix_values 3008 2015-01-20 13:52:24Z robertas 

The following automatic conversions were performed:

'_refine_ls_weighting_scheme' value 'calc
w=1/[\s^2^(Fo^2^)+(0.0290P)^2^+10.4491P] where P=(Fo^2^+2Fc^2^)/3'
was changed to 'calc'. New tag '_refine_ls_weighting_details' was
created. The value of the new tag was set to
'w=1/[\s^2^(Fo^2^)+(0.0290P)^2^+10.4491P] where P=(Fo^2^+2Fc^2^)/3'.

Automatic conversion script
Id: cif_fix_values 3143 2015-03-26 13:38:13Z robertas 
;
_cod_database_code 4322141

loop_
_symmetry_equiv_pos_as_xyz
'x, y, z'
'-x+1/2, -y, z+1/2'
'-x, y+1/2, -z+1/2'
'x+1/2, -y+1/2, -z'
'-x, -y, -z'
'x-1/2, y, -z-1/2'
'x, -y-1/2, z-1/2'
'-x-1/2, y-1/2, z'

loop_
_atom_site_aniso_label
_atom_site_aniso_U_11
_atom_site_aniso_U_22
_atom_site_aniso_U_33
_atom_site_aniso_U_23
_atom_site_aniso_U_13
_atom_site_aniso_U_12
Re1 0.0275(3) 0.0369(3) 0.0325(4) 0.0050(2) 0.0020(2) 0.0075(2)
P1 0.0294(10) 0.0338(9) 0.0411(11) 0.0042(8) -0.0030(8) 0.0020(8)
Cl1 0.0348(9) 0.0545(10) 0.0442(11) 0.0040(10) 0.0078(9) 0.0088(9)
Cl2 0.0565(12) 0.0480(10) 0.0594(13) 0.0013(10) -0.0094(10) -0.0095(9)
C1 0.053(5) 0.036(4) 0.059(6) 0.010(5) -0.004(4) 0.003(4)
C2 0.059(6) 0.060(6) 0.063(7) 0.011(5) 0.008(5) -0.007(5)
C3 0.044(5) 0.056(5) 0.040(5) 0.002(4) -0.002(4) 0.002(4)
C4 0.058(6) 0.082(7) 0.045(6) 0.009(6) -0.008(5) -0.001(6)
C5 0.028(4) 0.068(6) 0.057(6) 0.010(5) -0.004(4) 0.012(4)
C6 0.034(5) 0.105(9) 0.070(8) -0.001(7) -0.001(5) 0.006(6)

loop_
_atom_site_label
_atom_site_type_symbol
_atom_site_fract_x
_atom_site_fract_y
_atom_site_fract_z
_atom_site_U_iso_or_equiv
_atom_site_thermal_displace_type
_atom_site_occupancy
_atom_site_calc_flag
_atom_site_refinement_flags
_atom_site_disorder_group
Re1 Re 0.5000 0.0000 0.5000 0.0323(2) Uani 1 d S .
P1 P 0.42284(13) 0.13124(14) 0.37498(14) 0.0348(4) Uani 1 d . .
Cl1 Cl 0.36591(14) 0.0376(2) 0.61636(14) 0.0445(5) Uani 1 d . .
Cl2 Cl 0.5959(2) 0.1368(2) 0.5731(2) 0.0547(5) Uani 1 d . .
C1 C 0.4874(6) 0.2648(7) 0.3686(8) 0.049(2) Uani 1 d . .
H1A H 0.4871(50) 0.3084(65) 0.4328(68) 0.048(23) Uiso 1 d . .
H1B H 0.4431(70) 0.3184(78) 0.3329(72) 0.083(29) Uiso 1 d . .
C2 C 0.6008(8) 0.2616(9) 0.3390(9) 0.061(2) Uani 1 d . .
H2A H 0.6502(68) 0.1990(75) 0.3927(71) 0.089(29) Uiso 1 d . .
H2B H 0.5982(56) 0.2419(55) 0.2770(58) 0.035(22) Uiso 1 d . .
H2C H 0.6243(77) 0.3423(91) 0.3491(77) 0.100(34) Uiso 1 d . .
C3 C 0.4230(8) 0.0742(7) 0.2468(6) 0.046(2) Uani 1 d . .
H3A H 0.3862(88) 0.0077(73) 0.2445(79) 0.091(37) Uiso 1 d . .
H3B H 0.4820(65) 0.0617(74) 0.2397(72) 0.052(28) Uiso 1 d . .
C4 C 0.3828(8) 0.1467(10) 0.1621(8) 0.061(2) Uani 1 d . .
H4A H 0.3819(70) 0.1105(72) 0.1047(74) 0.070(31) Uiso 1 d . .
H4B H 0.3204(69) 0.1736(68) 0.1817(62) 0.066(28) Uiso 1 d . .
H4C H 0.4215(96) 0.2169(104) 0.1598(90) 0.126(46) Uiso 1 d . .
C5 C 0.2885(6) 0.1692(8) 0.4000(8) 0.051(2) Uani 1 d . .
H5A H 0.2907(47) 0.2010(51) 0.4719(54) 0.027(16) Uiso 1 d . .
H5B H 0.2799(62) 0.2204(67) 0.3593(64) 0.056(26) Uiso 1 d . .
C6 C 0.2115(8) 0.0759(11) 0.3919(10) 0.070(3) Uani 1 d . .
H6A H 0.1654(59) 0.1028(57) 0.4117(57) 0.032(24) Uiso 1 d . .
H6B H 0.2192(88) 0.0149(79) 0.4471(101) 0.100(38) Uiso 1 d . .
H6C H 0.2108(65) 0.0477(73) 0.3130(75) 0.077(27) Uiso 1 d . .

loop_
_atom_type_symbol
_atom_type_description
_atom_type_scat_dispersion_real
_atom_type_scat_dispersion_imag
_atom_type_scat_source
C C 0.0033 0.0016 'International Tables Vol C Tables 4.2.6.8 and 6.1.1.4'
H H 0.0000 0.0000 'International Tables Vol C Tables 4.2.6.8 and 6.1.1.4'
P P 0.1023 0.0942 'International Tables Vol C Tables 4.2.6.8 and 6.1.1.4'
Cl Cl 0.1484 0.1585 'International Tables Vol C Tables 4.2.6.8 and 6.1.1.4'
Re Re -1.0185 7.2310 'International Tables Vol C Tables 4.2.6.8 and 6.1.1.4'

loop_
_geom_angle_atom_site_label_1
_geom_angle_atom_site_label_2
_geom_angle_atom_site_label_3
_geom_angle
_geom_angle_site_symmetry_1
_geom_angle_site_symmetry_3
_geom_angle_publ_flag
Cl2 Re1 Cl2 180.0 5_656 . y
Cl2 Re1 Cl1 88.83(7) 5_656 5_656 n
Cl2 Re1 Cl1 91.17(7) . 5_656 n
Cl2 Re1 Cl1 91.17(7) 5_656 . y
Cl2 Re1 Cl1 88.83(7) . . y
Cl1 Re1 Cl1 180.0 5_656 . y
Cl2 Re1 P1 88.22(7) 5_656 . y
Cl2 Re1 P1 91.78(7) . . y
Cl1 Re1 P1 89.06(6) 5_656 . y
Cl1 Re1 P1 90.94(6) . . y
Cl2 Re1 P1 91.78(7) 5_656 5_656 n
Cl2 Re1 P1 88.22(7) . 5_656 n
Cl1 Re1 P1 90.94(6) 5_656 5_656 n
Cl1 Re1 P1 89.06(6) . 5_656 n
P1 Re1 P1 180.0 . 5_656 y
C5 P1 C1 102.5(4) . . n
C5 P1 C3 105.4(5) . . n
C1 P1 C3 107.0(5) . . n
C5 P1 Re1 114.8(3) . . n
C1 P1 Re1 114.6(3) . . n
C3 P1 Re1 111.7(3) . . n
C2 C1 P1 115.4(6) . . n
C2 C1 H1A 103.7(38) . . n
P1 C1 H1A 115.4(44) . . n
C2 C1 H1B 116.9(53) . . n
P1 C1 H1B 110.2(52) . . n
H1A C1 H1B 93.2(63) . . n
C1 C2 H2A 111.7(42) . . n
C1 C2 H2B 102.6(52) . . n
H2A C2 H2B 113.8(64) . . n
C1 C2 H2C 103.0(57) . . n
H2A C2 H2C 111.3(71) . . n
H2B C2 H2C 113.6(77) . . n
C4 C3 P1 117.6(7) . . n
C4 C3 H3A 107.7(65) . . n
P1 C3 H3A 110.8(66) . . n
C4 C3 H3B 111.0(72) . . n
P1 C3 H3B 100.7(71) . . n
H3A C3 H3B 108.7(94) . . n
C3 C4 H4A 110.6(61) . . n
C3 C4 H4B 107.6(54) . . n
H4A C4 H4B 114.7(82) . . n
C3 C4 H4C 110.6(71) . . n
H4A C4 H4C 114.4(94) . . n
H4B C4 H4C 98.4(84) . . n
C6 C5 P1 114.9(7) . . n
C6 C5 H5A 111.5(35) . . n
P1 C5 H5A 103.7(35) . . n
C6 C5 H5B 115.4(55) . . n
P1 C5 H5B 101.4(58) . . n
H5A C5 H5B 108.8(66) . . n
C5 C6 H6A 100.0(60) . . n
C5 C6 H6B 114.8(61) . . n
H6A C6 H6B 98.4(84) . . n
C5 C6 H6C 107.9(47) . . n
H6A C6 H6C 118.4(78) . . n
H6B C6 H6C 116.3(76) . . n

loop_
_geom_bond_atom_site_label_1
_geom_bond_atom_site_label_2
_geom_bond_distance
_geom_bond_site_symmetry_2
_geom_bond_publ_flag
Re1 Cl2 2.283(2) 5_656 n
Re1 Cl2 2.283(2) . y
Re1 Cl1 2.356(2) 5_656 n
Re1 Cl1 2.357(2) . y
Re1 P1 2.500(2) . y
Re1 P1 2.500(2) 5_656 n
P1 C5 1.820(8) . n
P1 C1 1.823(8) . n
P1 C3 1.830(9) . n
C1 C2 1.513(12) . n
C1 H1A 1.00(9) . n
C1 H1B 0.99(10) . n
C2 H2A 1.22(9) . n
C2 H2B 0.85(7) . n
C2 H2C 1.03(11) . n
C3 C4 1.515(12) . n
C3 H3A 0.94(10) . n
C3 H3B 0.78(8) . n
C4 H4A 0.88(9) . n
C4 H4B 0.90(9) . n
C4 H4C 0.99(13) . n
C5 C6 1.509(14) . n
C5 H5A 1.03(7) . n
C5 H5B 0.83(8) . n
C6 H6A 0.73(7) . n
C6 H6B 1.04(12) . n
C6 H6C 1.10(10) . n
